data_7710201
loop_
_publ_author_name
'Pilichos, Evangelos'
'Font-Bardia, Merce'
'Cano, Joan'
'Escuer, Albert'
'Mayans, Julia'

_publ_section_title
;
 Slow magnetic relaxation for cobalt(II) complexes in axial bipyramidal
 environment: an S = &#x00BD; spin case
;
_journal_name_full 'Dalton Transactions'
_journal_paper_doi 10.1039/D2DT00880G
_journal_year 2022
_chemical_formula_moiety 'C19 H25 Co N2 Ni O7, 2(C18 H18 N2 Ni O4), 2(Cl O4), C H4 O'
_chemical_formula_sum 'C56 H65 Cl2 Co N6 Ni3 O24'
_chemical_formula_weight 1512.10
_space_group_crystal_system monoclinic
_space_group_IT_number 14
_space_group_name_Hall '-P 2ybc'
_space_group_name_H-M_alt 'P 1 21/c 1'
_atom_sites_solution_hydrogens mixed
_audit_creation_method SHELXL-2018/3
_audit_update_record
;
2022-03-09 deposited with the CCDC.	2022-05-05 downloaded from the CCDC.
;
_cell_angle_alpha 90
_cell_angle_beta 95.410(7)
_cell_angle_gamma 90
_cell_formula_units_Z 4
_cell_length_a 15.383(3)
_cell_length_b 22.053(4)
_cell_length_c 18.065(3)
_cell_measurement_reflns_used 9987
_cell_measurement_temperature 100(2)
_cell_measurement_theta_max 26.74
_cell_measurement_theta_min 2.28
_cell_volume 6101.1(19)
_computing_cell_refinement 'Bruker SAINT'
_computing_data_collection 'Bruker APEX3'
_computing_data_reduction 'Bruker SAINT'
_computing_molecular_graphics 'Bruker SHELXTL'
_computing_publication_material 'Bruker SHELXTL'
_computing_structure_refinement 'SHELXL-2018/3 (Sheldrick, 2018)'
_computing_structure_solution 'SHELXT 2014/5 (Sheldrick, 2014)'
_diffrn_ambient_temperature 100(2)
_diffrn_measured_fraction_theta_full 0.999
_diffrn_measured_fraction_theta_max 0.997
_diffrn_measurement_device_type 'D8 Venture'
_diffrn_measurement_method '\f and \w scans'
_diffrn_radiation_type MoK\a
_diffrn_radiation_wavelength 0.71073
_diffrn_reflns_av_R_equivalents 0.0946
_diffrn_reflns_av_unetI/netI 0.0505
_diffrn_reflns_Laue_measured_fraction_full 0.999
_diffrn_reflns_Laue_measured_fraction_max 0.997
_diffrn_reflns_limit_h_max 19
_diffrn_reflns_limit_h_min -19
_diffrn_reflns_limit_k_max 27
_diffrn_reflns_limit_k_min -27
_diffrn_reflns_limit_l_max 22
_diffrn_reflns_limit_l_min -22
_diffrn_reflns_number 94296
_diffrn_reflns_point_group_measured_fraction_full 0.999
_diffrn_reflns_point_group_measured_fraction_max 0.997
_diffrn_reflns_theta_full 25.242
_diffrn_reflns_theta_max 26.778
_diffrn_reflns_theta_min 2.265
_diffrn_source microfocus
_exptl_absorpt_coefficient_mu 1.354
_exptl_absorpt_correction_T_max 0.7454
_exptl_absorpt_correction_T_min 0.6376
_exptl_absorpt_correction_type multi-scan
_exptl_absorpt_process_details sadabs
_exptl_crystal_colour orange
_exptl_crystal_density_diffrn 1.646
_exptl_crystal_description prism
_exptl_crystal_F_000 3120
_exptl_crystal_preparation 'Magnetic properties'
_exptl_crystal_recrystallization_method 'Re-crystallisation from solvent: methanol / ether'
_exptl_crystal_size_max 0.199
_exptl_crystal_size_mid 0.060
_exptl_crystal_size_min 0.043
_refine_diff_density_max 1.144
_refine_diff_density_min -0.865
_refine_diff_density_rms 0.101
_refine_ls_extinction_method none
_refine_ls_goodness_of_fit_ref 1.137
_refine_ls_hydrogen_treatment mixed
_refine_ls_matrix_type full
_refine_ls_number_parameters 849
_refine_ls_number_reflns 12976
_refine_ls_number_restraints 6
_refine_ls_restrained_S_all 1.137
_refine_ls_R_factor_all 0.0792
_refine_ls_R_factor_gt 0.0486
_refine_ls_shift/su_max 0.001
_refine_ls_shift/su_mean 0.000
_refine_ls_structure_factor_coef Fsqd
_refine_ls_weighting_details 'w=1/[\s^2^(Fo^2^)+(0.0425P)^2^+14.3169P] where P=(Fo^2^+2Fc^2^)/3'
_refine_ls_weighting_scheme calc
_refine_ls_wR_factor_gt 0.1113
_refine_ls_wR_factor_ref 0.1375
_reflns_Friedel_coverage 0.000
_reflns_number_gt 9709
_reflns_number_total 12976
_reflns_threshold_expression 'I > 2\s(I)'
_cod_data_source_file d2dt00880g2.cif
_cod_data_source_block I06YB55B_0m_a
_cod_original_cell_volume 6100.9(19)
_cod_original_sg_symbol_H-M 'P 21/c'
_cod_database_code 7710201
_shelx_shelxl_version_number 2018/3
_shelx_space_group_comment
;
The symmetry employed for this shelxl refinement is uniquely defined
by the following loop, which should always be used as a source of
symmetry information in preference to the above space-group names.
They are only intended as comments.
;

loop_
_space_group_symop_operation_xyz
'x, y, z'
'-x, y+1/2, -z+1/2'
'-x, -y, -z'
'x, -y-1/2, z-1/2'

loop_
_atom_site_label
_atom_site_type_symbol
_atom_site_fract_x
_atom_site_fract_y
_atom_site_fract_z
_atom_site_U_iso_or_equiv
_atom_site_adp_type
_atom_site_occupancy
_atom_site_site_symmetry_order
_atom_site_calc_flag
_atom_site_refinement_flags_posn
_atom_site_refinement_flags_adp
_atom_site_refinement_flags_occupancy
_atom_site_disorder_assembly
_atom_site_disorder_group
Ni1A Ni 0.19158(3) 0.46417(2) 0.76155(3) 0.02361(12) Uani 1 1 d . . . . .
Co1A Co 0.28403(3) 0.58494(2) 0.71990(3) 0.02482(13) Uani 1 1 d . . . . .
O1A O 0.43957(17) 0.54545(12) 0.70234(16) 0.0268(6) Uani 1 1 d . . . . .
O2A O 0.29938(17) 0.48996(12) 0.73606(15) 0.0258(6) Uani 1 1 d . . . . .
O3A O 0.16619(17) 0.54524(12) 0.74827(16) 0.0264(6) Uani 1 1 d . . . . .
O4A O 0.16513(18) 0.66092(13) 0.73171(17) 0.0320(7) Uani 1 1 d . . . . .
O5A O 0.3416(2) 0.66076(14) 0.67829(19) 0.0380(7) Uani 1 1 d . . . . .
O6A O 0.25131(18) 0.57162(13) 0.60760(16) 0.0269(6) Uani 1 1 d D . . . .
H6AA H 0.246(2) 0.5365(6) 0.597(2) 0.032 Uiso 1 1 d D U . . .
H6AB H 0.2071(16) 0.5888(14) 0.593(2) 0.032 Uiso 1 1 d D U . . .
O7A O 0.32167(19) 0.60498(14) 0.82957(17) 0.0324(7) Uani 1 1 d D . . . .
H7AA H 0.3719(9) 0.598(2) 0.843(2) 0.039 Uiso 1 1 d D U . . .
H7AB H 0.292(2) 0.5853(19) 0.855(2) 0.039 Uiso 1 1 d D U . . .
N1A N 0.2217(2) 0.38444(16) 0.77676(19) 0.0272(7) Uani 1 1 d . . . . .
N2A N 0.0824(2) 0.44241(15) 0.78600(18) 0.0260(7) Uani 1 1 d . . . . .
C1A C 0.5146(3) 0.57513(19) 0.6775(3) 0.0309(9) Uani 1 1 d . . . . .
H1AA H 0.529248 0.556456 0.630996 0.046 Uiso 1 1 calc R U . . .
H1AB H 0.564120 0.570970 0.715406 0.046 Uiso 1 1 calc R U . . .
H1AC H 0.501628 0.618215 0.668976 0.046 Uiso 1 1 calc R U . . .
C2A C 0.4476(2) 0.48434(17) 0.7146(2) 0.0230(8) Uani 1 1 d . . . . .
C3A C 0.5233(2) 0.45127(18) 0.7107(2) 0.0259(8) Uani 1 1 d . . . . .
H3A H 0.575215 0.471280 0.699716 0.031 Uiso 1 1 calc R U . . .
C4A C 0.5242(3) 0.38859(19) 0.7228(2) 0.0281(9) Uani 1 1 d . . . . .
H4A H 0.576280 0.366002 0.719645 0.034 Uiso 1 1 calc R U . . .
C5A C 0.4494(3) 0.36017(18) 0.7391(2) 0.0269(8) Uani 1 1 d . . . . .
H5A H 0.449882 0.317541 0.746756 0.032 Uiso 1 1 calc R U . . .
C6A C 0.3713(3) 0.39286(18) 0.7450(2) 0.0256(8) Uani 1 1 d . . . . .
C7A C 0.3697(2) 0.45577(17) 0.7326(2) 0.0212(7) Uani 1 1 d . . . . .
C8A C 0.2965(3) 0.36083(19) 0.7674(2) 0.0292(9) Uani 1 1 d . . . . .
H8A H 0.302803 0.318494 0.775934 0.035 Uiso 1 1 calc R U . . .
C9A C 0.1551(3) 0.3466(2) 0.8078(3) 0.0328(9) Uani 1 1 d . . . . .
H9AA H 0.167259 0.343568 0.862471 0.039 Uiso 1 1 calc R U . . .
H9AB H 0.155357 0.305261 0.786526 0.039 Uiso 1 1 calc R U . . .
C10A C 0.0676(3) 0.3764(2) 0.7881(3) 0.0323(9) Uani 1 1 d . . . . .
H10A H 0.041628 0.361870 0.739061 0.039 Uiso 1 1 calc R U . . .
H10B H 0.027107 0.366388 0.825827 0.039 Uiso 1 1 calc R U . . .
C11A C 0.0206(3) 0.4784(2) 0.7999(2) 0.0307(9) Uani 1 1 d . . . . .
H11A H -0.031182 0.460881 0.815202 0.037 Uiso 1 1 calc R U . . .
C12A C 0.0237(3) 0.5434(2) 0.7941(2) 0.0308(9) Uani 1 1 d . . . . .
C13A C -0.0476(3) 0.5782(2) 0.8147(3) 0.0370(10) Uani 1 1 d . . . . .
H13A H -0.096330 0.558250 0.832435 0.044 Uiso 1 1 calc R U . . .
C14A C -0.0473(3) 0.6395(2) 0.8094(3) 0.0429(12) Uani 1 1 d . . . . .
H14A H -0.095329 0.662140 0.824144 0.051 Uiso 1 1 calc R U . . .
C15A C 0.0232(3) 0.6699(2) 0.7824(3) 0.0371(10) Uani 1 1 d . . . . .
H15A H 0.022858 0.712860 0.778838 0.044 Uiso 1 1 calc R U . . .
C16A C 0.0934(3) 0.6372(2) 0.7609(2) 0.0304(9) Uani 1 1 d . . . . .
C17A C 0.0953(3) 0.57368(19) 0.7672(2) 0.0278(9) Uani 1 1 d . . . . .
C18A C 0.1679(3) 0.7259(2) 0.7261(3) 0.0419(11) Uani 1 1 d . . . . .
H18A H 0.216877 0.737851 0.698255 0.063 Uiso 1 1 calc R U . . .
H18B H 0.175565 0.743623 0.776005 0.063 Uiso 1 1 calc R U . . .
H18C H 0.113139 0.740598 0.700045 0.063 Uiso 1 1 calc R U . . .
C19A C 0.3866(3) 0.7089(2) 0.7168(3) 0.0449(12) Uani 1 1 d . . . . .
H19A H 0.449656 0.701551 0.719095 0.067 Uiso 1 1 calc R U . . .
H19B H 0.368756 0.711348 0.767383 0.067 Uiso 1 1 calc R U . . .
H19C H 0.372647 0.747095 0.690670 0.067 Uiso 1 1 calc R U . . .
Ni1B Ni 0.45790(3) 0.47524(2) 0.91768(3) 0.02402(12) Uani 1 1 d . . . . .
O1B O 0.4856(2) 0.67277(14) 0.88274(19) 0.0416(8) Uani 1 1 d . . . . .
O2B O 0.47848(18) 0.55576(13) 0.89523(16) 0.0286(6) Uani 1 1 d . . . . .
O3B O 0.34398(18) 0.50033(13) 0.92289(16) 0.0283(6) Uani 1 1 d . . . . .
O4B O 0.2046(2) 0.56079(15) 0.93972(19) 0.0397(8) Uani 1 1 d . . . . .
N1B N 0.5720(2) 0.45127(17) 0.91284(19) 0.0309(8) Uani 1 1 d . . . . .
N2B N 0.4354(2) 0.39557(16) 0.94073(19) 0.0294(8) Uani 1 1 d . . . . .
C1B C 0.4921(4) 0.7370(2) 0.8880(3) 0.0495(13) Uani 1 1 d . . . . .
H1BA H 0.493713 0.754249 0.838214 0.074 Uiso 1 1 calc R U . . .
H1BB H 0.545735 0.747861 0.918825 0.074 Uiso 1 1 calc R U . . .
H1BC H 0.441500 0.753001 0.910744 0.074 Uiso 1 1 calc R U . . .
C2B C 0.5567(3) 0.6415(2) 0.8625(3) 0.0374(10) Uani 1 1 d . . . . .
C3B C 0.6283(3) 0.6672(2) 0.8344(3) 0.0447(12) Uani 1 1 d . . . . .
H3B H 0.630269 0.709826 0.827016 0.054 Uiso 1 1 calc R U . . .
C4B C 0.6980(3) 0.6310(3) 0.8169(3) 0.0492(14) Uani 1 1 d . . . . .
H4B H 0.745316 0.648711 0.794524 0.059 Uiso 1 1 calc R U . . .
C5B C 0.6985(3) 0.5705(3) 0.8316(2) 0.0419(12) Uani 1 1 d . . . . .
H5B H 0.747404 0.546528 0.821758 0.050 Uiso 1 1 calc R U . . .
C6B C 0.6261(3) 0.5432(2) 0.8617(2) 0.0331(10) Uani 1 1 d . . . . .
C7B C 0.5518(3) 0.5782(2) 0.8736(2) 0.0287(9) Uani 1 1 d . . . . .
C8B C 0.6335(3) 0.4814(2) 0.8855(2) 0.0330(10) Uani 1 1 d . . . . .
H8B H 0.687193 0.461143 0.880874 0.040 Uiso 1 1 calc R U . . .
C9B C 0.5918(3) 0.3916(2) 0.9461(3) 0.0344(10) Uani 1 1 d . . . . .
H9BA H 0.608313 0.395648 1.000184 0.041 Uiso 1 1 calc R U . . .
H9BB H 0.640694 0.372383 0.923010 0.041 Uiso 1 1 calc R U . . .
C10B C 0.5095(3) 0.3539(2) 0.9319(2) 0.0339(10) Uani 1 1 d . . . . .
H10C H 0.505098 0.336704 0.881069 0.041 Uiso 1 1 calc R U . . .
H10D H 0.509771 0.320125 0.968074 0.041 Uiso 1 1 calc R U . . .
C11B C 0.3640(3) 0.3731(2) 0.9620(2) 0.0313(9) Uani 1 1 d . . . . .
H11B H 0.362691 0.331001 0.973061 0.038 Uiso 1 1 calc R U . . .
C12B C 0.2867(3) 0.40823(19) 0.9698(2) 0.0284(9) Uani 1 1 d . . . . .
C13B C 0.2145(3) 0.3792(2) 0.9985(2) 0.0364(10) Uani 1 1 d . . . . .
H13B H 0.217558 0.337343 1.010867 0.044 Uiso 1 1 calc R U . . .
C14B C 0.1404(3) 0.4116(2) 1.0085(3) 0.0438(12) Uani 1 1 d . . . . .
H14B H 0.092471 0.392146 1.028149 0.053 Uiso 1 1 calc R U . . .
C15B C 0.1351(3) 0.4730(2) 0.9901(3) 0.0390(11) Uani 1 1 d . . . . .
H15B H 0.083876 0.495254 0.997922 0.047 Uiso 1 1 calc R U . . .
C16B C 0.2030(3) 0.5014(2) 0.9607(2) 0.0320(9) Uani 1 1 d . . . . .
C17B C 0.2817(2) 0.46923(19) 0.9498(2) 0.0252(8) Uani 1 1 d . . . . .
C18B C 0.1375(3) 0.6000(2) 0.9625(3) 0.0482(13) Uani 1 1 d . . . . .
H18D H 0.150614 0.642036 0.949942 0.072 Uiso 1 1 calc R U . . .
H18E H 0.134951 0.596475 1.016347 0.072 Uiso 1 1 calc R U . . .
H18F H 0.081036 0.588247 0.936799 0.072 Uiso 1 1 calc R U . . .
Ni1C Ni 0.01538(3) 0.52162(2) 0.58974(3) 0.02455(12) Uani 1 1 d . . . . .
O1C O 0.1733(2) 0.67868(14) 0.5260(2) 0.0456(9) Uani 1 1 d . . . . .
O2C O 0.07519(17) 0.59354(13) 0.57461(16) 0.0290(6) Uani 1 1 d . . . . .
O3C O 0.11863(18) 0.48306(12) 0.57426(15) 0.0264(6) Uani 1 1 d . . . . .
O4C O 0.27706(18) 0.45128(13) 0.55467(17) 0.0315(7) Uani 1 1 d . . . . .
N1C N -0.0863(2) 0.56013(17) 0.6111(2) 0.0308(8) Uani 1 1 d . . . . .
N2C N -0.0459(2) 0.45021(16) 0.59764(19) 0.0282(7) Uani 1 1 d . . . . .
C1C C 0.2246(4) 0.7256(3) 0.4953(5) 0.083(3) Uani 1 1 d . . . . .
H1CA H 0.278607 0.707981 0.480098 0.125 Uiso 1 1 calc R U . . .
H1CB H 0.238822 0.756909 0.532965 0.125 Uiso 1 1 calc R U . . .
H1CC H 0.191058 0.743650 0.452017 0.125 Uiso 1 1 calc R U . . .
C2C C 0.0926(3) 0.6962(2) 0.5454(3) 0.0349(10) Uani 1 1 d . . . . .
C3C C 0.0616(3) 0.7549(2) 0.5412(3) 0.0410(11) Uani 1 1 d . . . . .
H3C H 0.097393 0.786297 0.524844 0.049 Uiso 1 1 calc R U . . .
C4C C -0.0224(3) 0.7686(2) 0.5609(3) 0.0412(11) Uani 1 1 d . . . . .
H4C H -0.043111 0.809240 0.558423 0.049 Uiso 1 1 calc R U . . .
C5C C -0.0735(3) 0.7236(2) 0.5834(3) 0.0382(11) Uani 1 1 d . . . . .
H5C H -0.130568 0.732817 0.596001 0.046 Uiso 1 1 calc R U . . .
C6C C -0.0434(3) 0.6631(2) 0.5885(2) 0.0300(9) Uani 1 1 d . . . . .
C7C C 0.0415(3) 0.64847(19) 0.5703(2) 0.0296(9) Uani 1 1 d . . . . .
C8C C -0.1025(3) 0.6171(2) 0.6092(2) 0.0330(10) Uani 1 1 d . . . . .
H8C H -0.157927 0.629847 0.622495 0.040 Uiso 1 1 calc R U . . .
C9C C -0.1533(3) 0.5183(2) 0.6347(3) 0.0335(10) Uani 1 1 d . . . . .
H9CA H -0.212553 0.534736 0.620959 0.040 Uiso 1 1 calc R U . . .
H9CB H -0.145605 0.512253 0.689233 0.040 Uiso 1 1 calc R U . . .
C10C C -0.1409(3) 0.4594(2) 0.5949(3) 0.0329(9) Uani 1 1 d . . . . .
H10E H -0.168772 0.425638 0.619879 0.039 Uiso 1 1 calc R U . . .
H10F H -0.166972 0.461824 0.542689 0.039 Uiso 1 1 calc R U . . .
C11C C -0.0152(3) 0.39554(19) 0.6002(2) 0.0300(9) Uani 1 1 d . . . . .
H11C H -0.055182 0.363302 0.605278 0.036 Uiso 1 1 calc R U . . .
C12C C 0.0744(3) 0.38016(19) 0.5958(2) 0.0300(9) Uani 1 1 d . . . . .
C13C C 0.0998(3) 0.3184(2) 0.6021(3) 0.0361(10) Uani 1 1 d . . . . .
H13C H 0.058025 0.288580 0.612570 0.043 Uiso 1 1 calc R U . . .
C14C C 0.1837(3) 0.3012(2) 0.5932(3) 0.0387(11) Uani 1 1 d . . . . .
H14C H 0.200202 0.259730 0.598115 0.046 Uiso 1 1 calc R U . . .
C15C C 0.2450(3) 0.3447(2) 0.5770(2) 0.0338(10) Uani 1 1 d . . . . .
H15C H 0.303047 0.332690 0.570322 0.041 Uiso 1 1 calc R U . . .
C16C C 0.2218(3) 0.40521(19) 0.5704(2) 0.0295(9) Uani 1 1 d . . . . .
C17C C 0.1361(3) 0.42449(18) 0.5809(2) 0.0257(8) Uani 1 1 d . . . . .
C18C C 0.3630(3) 0.4351(2) 0.5387(3) 0.0336(10) Uani 1 1 d . . . . .
H18G H 0.359674 0.409010 0.494553 0.050 Uiso 1 1 calc R U . . .
H18H H 0.392432 0.413205 0.581150 0.050 Uiso 1 1 calc R U . . .
H18I H 0.396047 0.471837 0.529330 0.050 Uiso 1 1 calc R U . . .
O1W O 0.4128(2) 0.66404(17) 0.5443(2) 0.0489(9) Uani 1 1 d . . . . .
H1WO H 0.464086 0.677593 0.548909 0.059 Uiso 1 1 calc R U . . .
C1W C 0.4066(4) 0.6161(2) 0.4913(3) 0.0493(13) Uani 1 1 d . . . . .
H1WA H 0.347093 0.599735 0.486706 0.074 Uiso 1 1 calc R U . . .
H1WB H 0.447915 0.583890 0.507773 0.074 Uiso 1 1 calc R U . . .
H1WC H 0.420512 0.631594 0.442987 0.074 Uiso 1 1 calc R U . . .
Cl1 Cl 0.64470(6) 0.70588(4) 0.61150(6) 0.0288(2) Uani 1 1 d . . . . .
O1 O 0.6767(2) 0.64590(13) 0.62750(18) 0.0355(7) Uani 1 1 d . . . . .
O2 O 0.5945(2) 0.72720(15) 0.66930(19) 0.0426(8) Uani 1 1 d . . . . .
O3 O 0.7152(2) 0.74676(15) 0.6031(2) 0.0465(9) Uani 1 1 d . . . . .
O4 O 0.5875(2) 0.70452(15) 0.54268(18) 0.0426(8) Uani 1 1 d . . . . .
Cl2 Cl 0.20871(6) 0.89071(5) 0.71655(6) 0.0324(2) Uani 1 1 d . . . . .
O5 O 0.2602(2) 0.84596(15) 0.6842(2) 0.0531(10) Uani 1 1 d . . . . .
O6 O 0.1415(2) 0.86367(15) 0.7560(2) 0.0417(8) Uani 1 1 d . . . . .
O7 O 0.1681(2) 0.9292(2) 0.6585(2) 0.0600(11) Uani 1 1 d . . . . .
O8 O 0.2643(2) 0.92761(18) 0.7664(2) 0.0554(10) Uani 1 1 d . . . . .

loop_
_atom_site_aniso_label
_atom_site_aniso_U_11
_atom_site_aniso_U_22
_atom_site_aniso_U_33
_atom_site_aniso_U_23
_atom_site_aniso_U_13
_atom_site_aniso_U_12
Ni1A 0.0188(2) 0.0274(3) 0.0248(3) -0.0001(2) 0.00304(19) -0.00341(19)
Co1A 0.0210(3) 0.0235(3) 0.0298(3) -0.0015(2) 0.0022(2) -0.0019(2)
O1A 0.0223(14) 0.0231(14) 0.0357(16) 0.0006(12) 0.0065(12) -0.0018(11)
O2A 0.0224(14) 0.0259(14) 0.0297(15) -0.0007(11) 0.0054(11) 0.0014(11)
O3A 0.0169(13) 0.0297(15) 0.0336(16) -0.0040(12) 0.0078(11) -0.0007(11)
O4A 0.0274(15) 0.0264(15) 0.0431(18) -0.0043(13) 0.0074(13) 0.0016(12)
O5A 0.0328(17) 0.0303(16) 0.050(2) -0.0039(14) 0.0007(14) -0.0031(13)
O6A 0.0224(14) 0.0262(14) 0.0320(16) 0.0027(12) 0.0026(12) 0.0019(11)
O7A 0.0274(15) 0.0323(16) 0.0362(17) -0.0036(13) -0.0038(13) 0.0015(13)
N1A 0.0232(17) 0.0339(19) 0.0241(17) 0.0001(14) -0.0001(14) -0.0061(14)
N2A 0.0222(17) 0.0318(18) 0.0239(17) -0.0008(14) 0.0014(13) -0.0058(14)
C1A 0.024(2) 0.031(2) 0.039(2) 0.0023(18) 0.0083(18) -0.0040(17)
C2A 0.0223(19) 0.0241(19) 0.0227(19) -0.0029(15) 0.0027(15) -0.0007(15)
C3A 0.0190(18) 0.031(2) 0.028(2) -0.0027(16) 0.0026(16) -0.0025(16)
C4A 0.025(2) 0.030(2) 0.029(2) -0.0026(17) 0.0034(17) 0.0030(16)
C5A 0.027(2) 0.026(2) 0.027(2) -0.0040(16) -0.0005(16) 0.0048(16)
C6A 0.029(2) 0.025(2) 0.023(2) -0.0002(16) 0.0045(16) -0.0032(16)
C7A 0.0206(18) 0.0249(19) 0.0181(18) -0.0024(14) 0.0028(14) 0.0022(15)
C8A 0.031(2) 0.031(2) 0.025(2) 0.0015(17) -0.0010(17) -0.0032(17)
C9A 0.030(2) 0.033(2) 0.036(2) 0.0073(18) 0.0035(18) -0.0097(18)
C10A 0.024(2) 0.037(2) 0.036(2) 0.0035(19) 0.0026(18) -0.0081(17)
C11A 0.020(2) 0.049(3) 0.023(2) -0.0006(18) 0.0020(16) -0.0070(18)
C12A 0.022(2) 0.044(3) 0.027(2) -0.0032(18) 0.0038(16) 0.0017(18)
C13A 0.024(2) 0.056(3) 0.032(2) -0.004(2) 0.0078(18) 0.004(2)
C14A 0.030(2) 0.057(3) 0.043(3) -0.008(2) 0.010(2) 0.013(2)
C15A 0.030(2) 0.043(3) 0.040(3) -0.006(2) 0.0069(19) 0.0082(19)
C16A 0.025(2) 0.036(2) 0.031(2) -0.0071(18) 0.0063(17) 0.0043(17)
C17A 0.0204(19) 0.032(2) 0.030(2) -0.0024(17) 0.0011(16) 0.0003(16)
C18A 0.035(3) 0.030(2) 0.062(3) -0.006(2) 0.009(2) -0.0008(19)
C19A 0.035(3) 0.034(2) 0.065(3) -0.007(2) 0.005(2) -0.007(2)
Ni1B 0.0206(2) 0.0271(3) 0.0244(3) -0.0001(2) 0.0023(2) -0.00032(19)
O1B 0.048(2) 0.0295(16) 0.048(2) 0.0065(14) 0.0084(16) -0.0082(14)
O2B 0.0250(14) 0.0317(15) 0.0293(15) 0.0014(12) 0.0045(12) -0.0022(12)
O3B 0.0241(14) 0.0296(15) 0.0313(16) 0.0030(12) 0.0029(12) -0.0023(11)
O4B 0.0303(17) 0.0422(19) 0.047(2) -0.0039(15) 0.0049(14) 0.0073(14)
N1B 0.0291(19) 0.039(2) 0.0250(18) -0.0034(15) 0.0030(15) 0.0050(15)
N2B 0.0342(19) 0.0294(18) 0.0244(18) -0.0048(14) 0.0013(15) 0.0065(15)
C1B 0.078(4) 0.031(2) 0.039(3) 0.002(2) 0.006(3) -0.016(2)
C2B 0.039(3) 0.044(3) 0.030(2) 0.003(2) 0.0046(19) -0.011(2)
C3B 0.049(3) 0.051(3) 0.034(3) 0.003(2) 0.003(2) -0.024(2)
C4B 0.038(3) 0.077(4) 0.034(3) -0.001(3) 0.008(2) -0.030(3)
C5B 0.027(2) 0.073(4) 0.026(2) -0.006(2) 0.0053(18) -0.017(2)
C6B 0.023(2) 0.052(3) 0.024(2) -0.0026(19) -0.0004(16) -0.0109(19)
C7B 0.024(2) 0.044(2) 0.0188(19) -0.0024(17) 0.0035(16) -0.0121(17)
C8B 0.022(2) 0.052(3) 0.025(2) -0.0097(19) 0.0020(17) 0.0019(19)
C9B 0.031(2) 0.041(2) 0.031(2) -0.0012(19) 0.0016(18) 0.0112(19)
C10B 0.038(2) 0.033(2) 0.030(2) 0.0002(18) 0.0038(19) 0.0078(19)
C11B 0.040(2) 0.032(2) 0.021(2) -0.0024(17) 0.0012(18) -0.0067(18)
C12B 0.030(2) 0.030(2) 0.026(2) -0.0053(17) 0.0059(17) -0.0081(17)
C13B 0.044(3) 0.035(2) 0.031(2) -0.0074(19) 0.006(2) -0.015(2)
C14B 0.040(3) 0.061(3) 0.032(2) -0.018(2) 0.013(2) -0.025(2)
C15B 0.027(2) 0.054(3) 0.037(3) -0.015(2) 0.0073(19) -0.006(2)
C16B 0.023(2) 0.043(3) 0.030(2) -0.0102(19) -0.0001(17) -0.0026(18)
C17B 0.0208(19) 0.034(2) 0.0208(19) -0.0037(16) 0.0022(15) -0.0027(16)
C18B 0.045(3) 0.058(3) 0.041(3) -0.011(2) 0.003(2) 0.025(2)
Ni1C 0.0195(2) 0.0288(3) 0.0254(3) -0.0006(2) 0.0025(2) 0.0008(2)
O1C 0.0285(17) 0.0324(17) 0.077(3) 0.0176(17) 0.0103(16) 0.0035(13)
O2C 0.0204(14) 0.0292(15) 0.0368(17) -0.0016(12) 0.0000(12) 0.0055(11)
O3C 0.0250(14) 0.0275(14) 0.0269(15) 0.0002(11) 0.0044(11) 0.0027(11)
O4C 0.0236(14) 0.0320(15) 0.0394(17) -0.0033(13) 0.0058(13) 0.0036(12)
N1C 0.0260(18) 0.038(2) 0.0292(19) -0.0023(15) 0.0040(15) -0.0025(15)
N2C 0.0226(17) 0.038(2) 0.0242(17) -0.0001(15) 0.0029(14) -0.0009(14)
C1C 0.041(3) 0.049(3) 0.165(8) 0.048(4) 0.035(4) 0.006(3)
C2C 0.026(2) 0.032(2) 0.046(3) 0.005(2) -0.0022(19) 0.0063(18)
C3C 0.045(3) 0.030(2) 0.047(3) 0.003(2) -0.003(2) 0.004(2)
C4C 0.042(3) 0.034(2) 0.046(3) -0.004(2) -0.003(2) 0.013(2)
C5C 0.036(2) 0.038(2) 0.040(3) -0.011(2) -0.002(2) 0.013(2)
C6C 0.027(2) 0.035(2) 0.027(2) -0.0022(17) 0.0004(17) 0.0081(17)
C7C 0.028(2) 0.031(2) 0.030(2) -0.0032(17) -0.0030(17) 0.0068(17)
C8C 0.025(2) 0.043(3) 0.031(2) -0.0064(19) -0.0005(17) 0.0041(18)
C9C 0.019(2) 0.049(3) 0.033(2) -0.001(2) 0.0074(17) -0.0006(18)
C10C 0.023(2) 0.042(2) 0.033(2) 0.0005(19) 0.0033(17) -0.0073(18)
C11C 0.038(2) 0.030(2) 0.023(2) 0.0010(16) 0.0030(17) -0.0079(18)
C12C 0.035(2) 0.031(2) 0.024(2) 0.0004(17) 0.0020(17) -0.0003(18)
C13C 0.043(3) 0.029(2) 0.035(2) 0.0018(19) -0.001(2) -0.0021(19)
C14C 0.051(3) 0.028(2) 0.036(3) 0.0011(19) -0.001(2) 0.006(2)
C15C 0.036(2) 0.032(2) 0.032(2) -0.0013(18) -0.0029(19) 0.0093(18)
C16C 0.031(2) 0.033(2) 0.025(2) -0.0038(17) 0.0019(17) 0.0029(17)
C17C 0.028(2) 0.027(2) 0.0220(19) -0.0052(16) 0.0004(16) -0.0015(16)
C18C 0.024(2) 0.039(2) 0.038(2) -0.006(2) 0.0047(18) 0.0037(18)
O1W 0.0379(19) 0.061(2) 0.047(2) -0.0002(18) 0.0032(16) -0.0061(16)
C1W 0.054(3) 0.051(3) 0.043(3) -0.004(2) 0.005(2) 0.006(3)
Cl1 0.0250(5) 0.0256(5) 0.0360(5) -0.0021(4) 0.0042(4) -0.0005(4)
O1 0.0395(17) 0.0278(15) 0.0400(18) 0.0021(13) 0.0073(14) 0.0079(13)
O2 0.0424(19) 0.0415(19) 0.046(2) -0.0111(15) 0.0172(16) 0.0037(15)
O3 0.0338(18) 0.0360(18) 0.071(3) 0.0037(17) 0.0100(17) -0.0093(14)
O4 0.0399(18) 0.048(2) 0.0387(19) -0.0013(15) -0.0047(15) 0.0073(15)
Cl2 0.0234(5) 0.0328(5) 0.0422(6) -0.0012(4) 0.0101(4) 0.0032(4)
O5 0.049(2) 0.0337(18) 0.083(3) -0.0064(18) 0.041(2) 0.0024(15)
O6 0.0276(16) 0.0439(19) 0.057(2) 0.0003(16) 0.0198(15) -0.0044(14)
O7 0.038(2) 0.083(3) 0.060(3) 0.027(2) 0.0149(18) 0.0198(19)
O8 0.0344(19) 0.073(3) 0.061(2) -0.023(2) 0.0137(17) -0.0159(18)

loop_
_atom_type_symbol
_atom_type_description
_atom_type_scat_dispersion_real
_atom_type_scat_dispersion_imag
_atom_type_scat_source
C C 0.0033 0.0016 'International Tables Vol C Tables 4.2.6.8 and 6.1.1.4'
H H 0.0000 0.0000 'International Tables Vol C Tables 4.2.6.8 and 6.1.1.4'
Cl Cl 0.1484 0.1585 'International Tables Vol C Tables 4.2.6.8 and 6.1.1.4'
Co Co 0.3494 0.9721 'International Tables Vol C Tables 4.2.6.8 and 6.1.1.4'
O O 0.0106 0.0060 'International Tables Vol C Tables 4.2.6.8 and 6.1.1.4'
Ni Ni 0.3393 1.1124 'International Tables Vol C Tables 4.2.6.8 and 6.1.1.4'
N N 0.0061 0.0033 'International Tables Vol C Tables 4.2.6.8 and 6.1.1.4'

loop_
_geom_angle_atom_site_label_1
_geom_angle_atom_site_label_2
_geom_angle_atom_site_label_3
_geom_angle
_geom_angle_site_symmetry_1
_geom_angle_site_symmetry_3
_geom_angle_publ_flag
N1A Ni1A N2A 86.41(15) . . ?
N1A Ni1A O3A 177.44(14) . . ?
N2A Ni1A O3A 95.57(14) . . ?
N1A Ni1A O2A 96.46(13) . . ?
N2A Ni1A O2A 177.13(14) . . ?
O3A Ni1A O2A 81.56(12) . . ?
O7A Co1A O6A 175.14(12) . . ?
O7A Co1A O5A 94.88(13) . . ?
O6A Co1A O5A 80.27(12) . . ?
O7A Co1A O3A 91.45(12) . . ?
O6A Co1A O3A 92.52(11) . . ?
O5A Co1A O3A 145.91(12) . . ?
O7A Co1A O2A 93.54(11) . . ?
O6A Co1A O2A 90.48(11) . . ?
O5A Co1A O2A 143.27(11) . . ?
O3A Co1A O2A 69.27(10) . . ?
C2A O1A C1A 115.9(3) . . ?
C7A O2A Ni1A 126.2(2) . . ?
C7A O2A Co1A 129.4(2) . . ?
Ni1A O2A Co1A 104.27(12) . . ?
C17A O3A Ni1A 126.4(3) . . ?
C17A O3A Co1A 127.4(2) . . ?
Ni1A O3A Co1A 104.88(12) . . ?
C16A O4A C18A 116.0(3) . . ?
C19A O5A Co1A 129.4(3) . . ?
Co1A O6A H6AA 113(3) . . ?
Co1A O6A H6AB 112(3) . . ?
H6AA O6A H6AB 108.6(18) . . ?
Co1A O7A H7AA 115(3) . . ?
Co1A O7A H7AB 109(3) . . ?
H7AA O7A H7AB 107.7(18) . . ?
C8A N1A C9A 118.9(4) . . ?
C8A N1A Ni1A 125.7(3) . . ?
C9A N1A Ni1A 115.2(3) . . ?
C11A N2A C10A 119.2(3) . . ?
C11A N2A Ni1A 126.6(3) . . ?
C10A N2A Ni1A 114.2(3) . . ?
O1A C1A H1AA 109.5 . . ?
O1A C1A H1AB 109.5 . . ?
H1AA C1A H1AB 109.5 . . ?
O1A C1A H1AC 109.5 . . ?
H1AA C1A H1AC 109.5 . . ?
H1AB C1A H1AC 109.5 . . ?
O1A C2A C3A 125.1(3) . . ?
O1A C2A C7A 114.2(3) . . ?
C3A C2A C7A 120.8(4) . . ?
C2A C3A C4A 120.6(4) . . ?
C2A C3A H3A 119.7 . . ?
C4A C3A H3A 119.7 . . ?
C5A C4A C3A 119.4(4) . . ?
C5A C4A H4A 120.3 . . ?
C3A C4A H4A 120.3 . . ?
C4A C5A C6A 121.4(4) . . ?
C4A C5A H5A 119.3 . . ?
C6A C5A H5A 119.3 . . ?
C7A C6A C5A 119.6(4) . . ?
C7A C6A C8A 121.8(4) . . ?
C5A C6A C8A 118.6(4) . . ?
O2A C7A C6A 123.8(3) . . ?
O2A C7A C2A 118.0(3) . . ?
C6A C7A C2A 118.2(3) . . ?
N1A C8A C6A 125.9(4) . . ?
N1A C8A H8A 117.1 . . ?
C6A C8A H8A 117.1 . . ?
N1A C9A C10A 107.5(3) . . ?
N1A C9A H9AA 110.2 . . ?
C10A C9A H9AA 110.2 . . ?
N1A C9A H9AB 110.2 . . ?
C10A C9A H9AB 110.2 . . ?
H9AA C9A H9AB 108.5 . . ?
N2A C10A C9A 107.4(3) . . ?
N2A C10A H10A 110.2 . . ?
C9A C10A H10A 110.2 . . ?
N2A C10A H10B 110.2 . . ?
C9A C10A H10B 110.2 . . ?
H10A C10A H10B 108.5 . . ?
N2A C11A C12A 125.0(4) . . ?
N2A C11A H11A 117.5 . . ?
C12A C11A H11A 117.5 . . ?
C17A C12A C13A 118.8(4) . . ?
C17A C12A C11A 121.9(4) . . ?
C13A C12A C11A 119.3(4) . . ?
C14A C13A C12A 120.9(4) . . ?
C14A C13A H13A 119.5 . . ?
C12A C13A H13A 119.5 . . ?
C13A C14A C15A 120.6(4) . . ?
C13A C14A H14A 119.7 . . ?
C15A C14A H14A 119.7 . . ?
C16A C15A C14A 119.9(4) . . ?
C16A C15A H15A 120.0 . . ?
C14A C15A H15A 120.0 . . ?
O4A C16A C15A 125.9(4) . . ?
O4A C16A C17A 113.6(3) . . ?
C15A C16A C17A 120.5(4) . . ?
O3A C17A C16A 117.4(4) . . ?
O3A C17A C12A 123.4(4) . . ?
C16A C17A C12A 119.2(4) . . ?
O4A C18A H18A 109.5 . . ?
O4A C18A H18B 109.5 . . ?
H18A C18A H18B 109.5 . . ?
O4A C18A H18C 109.5 . . ?
H18A C18A H18C 109.5 . . ?
H18B C18A H18C 109.5 . . ?
O5A C19A H19A 109.5 . . ?
O5A C19A H19B 109.5 . . ?
H19A C19A H19B 109.5 . . ?
O5A C19A H19C 109.5 . . ?
H19A C19A H19C 109.5 . . ?
H19B C19A H19C 109.5 . . ?
N1B Ni1B N2B 86.40(16) . . ?
N1B Ni1B O3B 179.22(15) . . ?
N2B Ni1B O3B 94.28(14) . . ?
N1B Ni1B O2B 94.66(15) . . ?
N2B Ni1B O2B 178.88(14) . . ?
O3B Ni1B O2B 84.65(12) . . ?
C2B O1B C1B 117.7(4) . . ?
C7B O2B Ni1B 126.2(3) . . ?
C17B O3B Ni1B 126.3(3) . . ?
C16B O4B C18B 117.8(4) . . ?
C8B N1B C9B 119.2(4) . . ?
C8B N1B Ni1B 127.3(3) . . ?
C9B N1B Ni1B 113.5(3) . . ?
C11B N2B C10B 118.4(4) . . ?
C11B N2B Ni1B 127.8(3) . . ?
C10B N2B Ni1B 113.8(3) . . ?
O1B C1B H1BA 109.5 . . ?
O1B C1B H1BB 109.5 . . ?
H1BA C1B H1BB 109.5 . . ?
O1B C1B H1BC 109.5 . . ?
H1BA C1B H1BC 109.5 . . ?
H1BB C1B H1BC 109.5 . . ?
O1B C2B C3B 125.2(5) . . ?
O1B C2B C7B 113.9(4) . . ?
C3B C2B C7B 121.0(5) . . ?
C2B C3B C4B 120.3(5) . . ?
C2B C3B H3B 119.8 . . ?
C4B C3B H3B 119.8 . . ?
C5B C4B C3B 120.5(4) . . ?
C5B C4B H4B 119.8 . . ?
C3B C4B H4B 119.8 . . ?
C4B C5B C6B 120.0(5) . . ?
C4B C5B H5B 120.0 . . ?
C6B C5B H5B 120.0 . . ?
C7B C6B C5B 120.1(4) . . ?
C7B C6B C8B 121.1(4) . . ?
C5B C6B C8B 118.5(4) . . ?
O2B C7B C2B 118.0(4) . . ?
O2B C7B C6B 124.3(4) . . ?
C2B C7B C6B 117.6(4) . . ?
N1B C8B C6B 124.4(4) . . ?
N1B C8B H8B 117.8 . . ?
C6B C8B H8B 117.8 . . ?
N1B C9B C10B 106.6(3) . . ?
N1B C9B H9BA 110.4 . . ?
C10B C9B H9BA 110.4 . . ?
N1B C9B H9BB 110.4 . . ?
C10B C9B H9BB 110.4 . . ?
H9BA C9B H9BB 108.6 . . ?
N2B C10B C9B 106.2(3) . . ?
N2B C10B H10C 110.5 . . ?
C9B C10B H10C 110.5 . . ?
N2B C10B H10D 110.5 . . ?
C9B C10B H10D 110.5 . . ?
H10C C10B H10D 108.7 . . ?
N2B C11B C12B 123.7(4) . . ?
N2B C11B H11B 118.2 . . ?
C12B C11B H11B 118.2 . . ?
C17B C12B C13B 120.2(4) . . ?
C17B C12B C11B 121.4(4) . . ?
C13B C12B C11B 118.4(4) . . ?
C14B C13B C12B 120.1(4) . . ?
C14B C13B H13B 120.0 . . ?
C12B C13B H13B 120.0 . . ?
C13B C14B C15B 120.3(4) . . ?
C13B C14B H14B 119.8 . . ?
C15B C14B H14B 119.8 . . ?
C16B C15B C14B 120.5(4) . . ?
C16B C15B H15B 119.8 . . ?
C14B C15B H15B 119.8 . . ?
O4B C16B C15B 125.6(4) . . ?
O4B C16B C17B 113.5(4) . . ?
C15B C16B C17B 120.9(4) . . ?
O3B C17B C12B 125.3(4) . . ?
O3B C17B C16B 116.7(4) . . ?
C12B C17B C16B 118.0(4) . . ?
O4B C18B H18D 109.5 . . ?
O4B C18B H18E 109.5 . . ?
H18D C18B H18E 109.5 . . ?
O4B C18B H18F 109.5 . . ?
H18D C18B H18F 109.5 . . ?
H18E C18B H18F 109.5 . . ?
O3C Ni1C N2C 94.09(14) . . ?
O3C Ni1C N1C 176.69(14) . . ?
N2C Ni1C N1C 85.86(15) . . ?
O3C Ni1C O2C 85.77(12) . . ?
N2C Ni1C O2C 176.00(14) . . ?
N1C Ni1C O2C 94.51(14) . . ?
C2C O1C C1C 115.8(4) . . ?
C7C O2C Ni1C 126.4(3) . . ?
C17C O3C Ni1C 127.3(3) . . ?
C16C O4C C18C 117.5(3) . . ?
C8C N1C C9C 118.8(4) . . ?
C8C N1C Ni1C 127.6(3) . . ?
C9C N1C Ni1C 113.6(3) . . ?
C11C N2C C10C 119.2(4) . . ?
C11C N2C Ni1C 127.6(3) . . ?
C10C N2C Ni1C 113.0(3) . . ?
O1C C1C H1CA 109.5 . . ?
O1C C1C H1CB 109.5 . . ?
H1CA C1C H1CB 109.5 . . ?
O1C C1C H1CC 109.5 . . ?
H1CA C1C H1CC 109.5 . . ?
H1CB C1C H1CC 109.5 . . ?
O1C C2C C3C 124.4(4) . . ?
O1C C2C C7C 114.5(4) . . ?
C3C C2C C7C 121.1(4) . . ?
C2C C3C C4C 120.7(5) . . ?
C2C C3C H3C 119.6 . . ?
C4C C3C H3C 119.6 . . ?
C5C C4C C3C 119.4(4) . . ?
C5C C4C H4C 120.3 . . ?
C3C C4C H4C 120.3 . . ?
C4C C5C C6C 121.2(4) . . ?
C4C C5C H5C 119.4 . . ?
C6C C5C H5C 119.4 . . ?
C5C C6C C7C 120.3(4) . . ?
C5C C6C C8C 118.3(4) . . ?
C7C C6C C8C 121.4(4) . . ?
O2C C7C C2C 118.5(4) . . ?
O2C C7C C6C 124.3(4) . . ?
C2C C7C C6C 117.3(4) . . ?
N1C C8C C6C 125.1(4) . . ?
N1C C8C H8C 117.5 . . ?
C6C C8C H8C 117.5 . . ?
N1C C9C C10C 106.1(3) . . ?
N1C C9C H9CA 110.5 . . ?
C10C C9C H9CA 110.5 . . ?
N1C C9C H9CB 110.5 . . ?
C10C C9C H9CB 110.5 . . ?
H9CA C9C H9CB 108.7 . . ?
N2C C10C C9C 105.8(3) . . ?
N2C C10C H10E 110.6 . . ?
C9C C10C H10E 110.6 . . ?
N2C C10C H10F 110.6 . . ?
C9C C10C H10F 110.6 . . ?
H10E C10C H10F 108.7 . . ?
N2C C11C C12C 124.7(4) . . ?
N2C C11C H11C 117.7 . . ?
C12C C11C H11C 117.7 . . ?
C17C C12C C13C 119.9(4) . . ?
C17C C12C C11C 121.2(4) . . ?
C13C C12C C11C 118.9(4) . . ?
C14C C13C C12C 120.8(4) . . ?
C14C C13C H13C 119.6 . . ?
C12C C13C H13C 119.6 . . ?
C13C C14C C15C 119.8(4) . . ?
C13C C14C H14C 120.1 . . ?
C15C C14C H14C 120.1 . . ?
C16C C15C C14C 120.5(4) . . ?
C16C C15C H15C 119.7 . . ?
C14C C15C H15C 119.7 . . ?
O4C C16C C15C 124.9(4) . . ?
O4C C16C C17C 114.1(4) . . ?
C15C C16C C17C 120.9(4) . . ?
O3C C17C C12C 124.2(4) . . ?
O3C C17C C16C 117.7(4) . . ?
C12C C17C C16C 118.1(4) . . ?
O4C C18C H18G 109.5 . . ?
O4C C18C H18H 109.5 . . ?
H18G C18C H18H 109.5 . . ?
O4C C18C H18I 109.5 . . ?
H18G C18C H18I 109.5 . . ?
H18H C18C H18I 109.5 . . ?
C1W O1W H1WO 109.5 . . ?
O1W C1W H1WA 109.5 . . ?
O1W C1W H1WB 109.5 . . ?
H1WA C1W H1WB 109.5 . . ?
O1W C1W H1WC 109.5 . . ?
H1WA C1W H1WC 109.5 . . ?
H1WB C1W H1WC 109.5 . . ?
O3 Cl1 O1 110.7(2) . . ?
O3 Cl1 O2 109.6(2) . . ?
O1 Cl1 O2 110.8(2) . . ?
O3 Cl1 O4 109.0(2) . . ?
O1 Cl1 O4 108.8(2) . . ?
O2 Cl1 O4 107.8(2) . . ?
O5 Cl2 O8 109.2(2) . . ?
O5 Cl2 O6 111.7(2) . . ?
O8 Cl2 O6 109.7(2) . . ?
O5 Cl2 O7 109.2(2) . . ?
O8 Cl2 O7 108.3(3) . . ?
O6 Cl2 O7 108.7(2) . . ?

loop_
_geom_bond_atom_site_label_1
_geom_bond_atom_site_label_2
_geom_bond_distance
_geom_bond_site_symmetry_2
_geom_bond_publ_flag
Ni1A N1A 1.832(4) . ?
Ni1A N2A 1.841(3) . ?
Ni1A O3A 1.841(3) . ?
Ni1A O2A 1.852(3) . ?
Co1A O7A 2.059(3) . ?
Co1A O6A 2.064(3) . ?
Co1A O5A 2.067(3) . ?
Co1A O3A 2.119(3) . ?
Co1A O2A 2.125(3) . ?
O1A C2A 1.369(5) . ?
O1A C1A 1.435(5) . ?
O2A C7A 1.325(4) . ?
O3A C17A 1.330(5) . ?
O4A C16A 1.371(5) . ?
O4A C18A 1.438(5) . ?
O5A C19A 1.414(5) . ?
O6A H6AA 0.802(10) . ?
O6A H6AB 0.800(10) . ?
O7A H7AA 0.801(10) . ?
O7A H7AB 0.805(10) . ?
N1A C8A 1.288(5) . ?
N1A C9A 1.472(5) . ?
N2A C11A 1.282(5) . ?
N2A C10A 1.475(5) . ?
C1A H1AA 0.9800 . ?
C1A H1AB 0.9800 . ?
C1A H1AC 0.9800 . ?
C2A C3A 1.381(5) . ?
C2A C7A 1.418(5) . ?
C3A C4A 1.399(6) . ?
C3A H3A 0.9500 . ?
C4A C5A 1.367(6) . ?
C4A H4A 0.9500 . ?
C5A C6A 1.413(5) . ?
C5A H5A 0.9500 . ?
C6A C7A 1.405(5) . ?
C6A C8A 1.441(6) . ?
C8A H8A 0.9500 . ?
C9A C10A 1.509(6) . ?
C9A H9AA 0.9900 . ?
C9A H9AB 0.9900 . ?
C10A H10A 0.9900 . ?
C10A H10B 0.9900 . ?
C11A C12A 1.436(6) . ?
C11A H11A 0.9500 . ?
C12A C17A 1.414(6) . ?
C12A C13A 1.416(6) . ?
C13A C14A 1.357(7) . ?
C13A H13A 0.9500 . ?
C14A C15A 1.400(7) . ?
C14A H14A 0.9500 . ?
C15A C16A 1.385(6) . ?
C15A H15A 0.9500 . ?
C16A C17A 1.405(6) . ?
C18A H18A 0.9800 . ?
C18A H18B 0.9800 . ?
C18A H18C 0.9800 . ?
C19A H19A 0.9800 . ?
C19A H19B 0.9800 . ?
C19A H19C 0.9800 . ?
Ni1B N1B 1.843(4) . ?
Ni1B N2B 1.846(4) . ?
Ni1B O3B 1.848(3) . ?
Ni1B O2B 1.855(3) . ?
O1B C2B 1.372(6) . ?
O1B C1B 1.422(5) . ?
O2B C7B 1.324(5) . ?
O3B C17B 1.309(5) . ?
O4B C16B 1.365(6) . ?
O4B C18B 1.437(5) . ?
N1B C8B 1.291(6) . ?
N1B C9B 1.466(6) . ?
N2B C11B 1.296(5) . ?
N2B C10B 1.485(5) . ?
C1B H1BA 0.9800 . ?
C1B H1BB 0.9800 . ?
C1B H1BC 0.9800 . ?
C2B C3B 1.377(6) . ?
C2B C7B 1.412(6) . ?
C3B C4B 1.398(8) . ?
C3B H3B 0.9500 . ?
C4B C5B 1.359(8) . ?
C4B H4B 0.9500 . ?
C5B C6B 1.418(6) . ?
C5B H5B 0.9500 . ?
C6B C7B 1.413(6) . ?
C6B C8B 1.431(7) . ?
C8B H8B 0.9500 . ?
C9B C10B 1.516(6) . ?
C9B H9BA 0.9900 . ?
C9B H9BB 0.9900 . ?
C10B H10C 0.9900 . ?
C10B H10D 0.9900 . ?
C11B C12B 1.437(6) . ?
C11B H11B 0.9500 . ?
C12B C17B 1.393(6) . ?
C12B C13B 1.423(6) . ?
C13B C14B 1.371(7) . ?
C13B H13B 0.9500 . ?
C14B C15B 1.395(7) . ?
C14B H14B 0.9500 . ?
C15B C16B 1.367(6) . ?
C15B H15B 0.9500 . ?
C16B C17B 1.433(6) . ?
C18B H18D 0.9800 . ?
C18B H18E 0.9800 . ?
C18B H18F 0.9800 . ?
Ni1C O3C 1.846(3) . ?
Ni1C N2C 1.847(4) . ?
Ni1C N1C 1.853(4) . ?
Ni1C O2C 1.866(3) . ?
O1C C2C 1.377(5) . ?
O1C C1C 1.443(6) . ?
O2C C7C 1.317(5) . ?
O3C C17C 1.322(5) . ?
O4C C16C 1.371(5) . ?
O4C C18C 1.425(5) . ?
N1C C8C 1.279(6) . ?
N1C C9C 1.475(5) . ?
N2C C11C 1.294(5) . ?
N2C C10C 1.473(5) . ?
C1C H1CA 0.9800 . ?
C1C H1CB 0.9800 . ?
C1C H1CC 0.9800 . ?
C2C C3C 1.378(6) . ?
C2C C7C 1.412(6) . ?
C3C C4C 1.405(7) . ?
C3C H3C 0.9500 . ?
C4C C5C 1.353(7) . ?
C4C H4C 0.9500 . ?
C5C C6C 1.412(6) . ?
C5C H5C 0.9500 . ?
C6C C7C 1.413(6) . ?
C6C C8C 1.436(6) . ?
C8C H8C 0.9500 . ?
C9C C10C 1.506(6) . ?
C9C H9CA 0.9900 . ?
C9C H9CB 0.9900 . ?
C10C H10E 0.9900 . ?
C10C H10F 0.9900 . ?
C11C C12C 1.430(6) . ?
C11C H11C 0.9500 . ?
C12C C17C 1.406(6) . ?
C12C C13C 1.419(6) . ?
C13C C14C 1.370(7) . ?
C13C H13C 0.9500 . ?
C14C C15C 1.396(7) . ?
C14C H14C 0.9500 . ?
C15C C16C 1.383(6) . ?
C15C H15C 0.9500 . ?
C16C C17C 1.415(6) . ?
C18C H18G 0.9800 . ?
C18C H18H 0.9800 . ?
C18C H18I 0.9800 . ?
O1W C1W 1.424(6) . ?
O1W H1WO 0.8400 . ?
C1W H1WA 0.9800 . ?
C1W H1WB 0.9800 . ?
C1W H1WC 0.9800 . ?
Cl1 O3 1.429(3) . ?
Cl1 O1 1.431(3) . ?
Cl1 O2 1.435(3) . ?
Cl1 O4 1.454(3) . ?
Cl2 O5 1.425(3) . ?
Cl2 O8 1.435(4) . ?
Cl2 O6 1.439(3) . ?
Cl2 O7 1.444(4) . ?
